data_7024543
loop_
_publ_author_name
'Prescimone, Alessandro'
'Sanchez-Benitez, Javier'
'Kamenev, Konstantin K.'
'Moggach, Stephen A.'
'Warren, John E.'
'Lennie, Alistair R.'
'Murrie, Mark'
'Parsons, Simon'
'Brechin, Euan K.'

_publ_section_title
;
 High pressure studies of hydroxo-bridged Cu(II) dimers.
;
_journal_issue 1
_journal_name_full 'Dalton transactions (Cambridge, England : 2003)'
_journal_page_first 113
_journal_page_last 123
_journal_paper_doi 10.1039/b918287j
_journal_volume 39
_journal_year 2010
_chemical_compound_source 'A. Prescimone'
_chemical_formula_moiety '[Cu2(OH)2(bipy)2][BF4]2'
_chemical_formula_sum 'C20 H18 B2 Cu2 F8 N4 O2'
_chemical_formula_weight 647.09
_space_group_IT_number 12
_symmetry_cell_setting monoclinic
_symmetry_space_group_name_Hall '-C 2y'
_symmetry_space_group_name_H-M 'C 1 2/m 1'
_atom_sites_solution_hydrogens geom
_atom_sites_solution_primary direct
_audit_creation_date 09-08-03
_audit_creation_method CRYSTALS_ver_12.86
_cell_angle_alpha 90
_cell_angle_beta 115.06(2)
_cell_angle_gamma 90
_cell_formula_units_Z 2
_cell_length_a 13.312(6)
_cell_length_b 15.054(7)
_cell_length_c 6.245(2)
_cell_measurement_reflns_used 3520
_cell_measurement_temperature 150
_cell_measurement_theta_max 29
_cell_measurement_theta_min 2
_cell_volume 1133.7(8)
_computing_cell_refinement 'SAINT (Siemens ,1995)'
_computing_data_collection 'SMART (Siemens, 1993)'
_computing_data_reduction 'SAINT (Siemens ,1995)'
_computing_molecular_graphics 'CAMERON (Watkin et al., 1996)'
_computing_publication_material 'CRYSTALS (Betteridge et al., 2003)'
_computing_structure_refinement 'CRYSTALS (Betteridge et al., 2003)'
_computing_structure_solution 'SIR92 (Altomare et al., 1994)'
_diffrn_ambient_temperature 150
_diffrn_measured_fraction_theta_full 0.999
_diffrn_measured_fraction_theta_max 0.964
_diffrn_measurement_device 'Bruker SMART'
_diffrn_measurement_device_type Area
_diffrn_measurement_method \w
_diffrn_radiation_monochromator graphite
_diffrn_radiation_type 'Mo K\a'
_diffrn_radiation_wavelength 0.71073
_diffrn_reflns_av_R_equivalents 0.061
_diffrn_reflns_limit_h_max 17
_diffrn_reflns_limit_h_min -18
_diffrn_reflns_limit_k_max 20
_diffrn_reflns_limit_k_min -19
_diffrn_reflns_limit_l_max 8
_diffrn_reflns_limit_l_min -8
_diffrn_reflns_number 13989
_diffrn_reflns_theta_full 27.888
_diffrn_reflns_theta_max 30.313
_diffrn_reflns_theta_min 2.164
_diffrn_standards_number 0
_exptl_absorpt_coefficient_mu 1.971
_exptl_absorpt_correction_T_max 0.74
_exptl_absorpt_correction_T_min 0.66
_exptl_absorpt_correction_type multi-scan
_exptl_absorpt_process_details 'SADABS (Siemens, 1996)'
_exptl_crystal_colour blue
_exptl_crystal_density_diffrn 1.896
_exptl_crystal_density_method 'not measured'
_exptl_crystal_description block
_exptl_crystal_F_000 644
_exptl_crystal_size_max 0.28
_exptl_crystal_size_mid 0.21
_exptl_crystal_size_min 0.15
_refine_diff_density_max 0.60
_refine_diff_density_min -0.68
_refine_ls_extinction_method None
_refine_ls_goodness_of_fit_ref 1.1956
_refine_ls_hydrogen_treatment constr
_refine_ls_matrix_type full
_refine_ls_number_parameters 94
_refine_ls_number_reflns 1650
_refine_ls_number_restraints 2
_refine_ls_R_factor_all 0.0556
_refine_ls_R_factor_gt 0.0492
_refine_ls_shift/su_max 0.000084
_refine_ls_structure_factor_coef Fsqd
_refine_ls_weighting_details
;
Method, part 1, Chebychev polynomial, (Watkin, 1994, Prince, 1982)
[weight] = 1.0/[A~0~*T~0~(x)+A~1~*T~1~(x) ... +A~n-1~]*T~n-1~(x)]
where A~i~ are the Chebychev coefficients listed below and x= Fcalc/Fmax
Method = Robust Weighting (Prince, 1982)
W = [weight] * [1-(deltaF/6*sigmaF)^2^]^2^
A~i~ are:
4.04 3.39 0.409
;
_refine_ls_weighting_scheme calc
_refine_ls_wR_factor_all 0.0584
_refine_ls_wR_factor_gt 0.0574
_refine_ls_wR_factor_ref 0.0584
_reflns_limit_h_max 17
_reflns_limit_h_min -18
_reflns_limit_k_max 20
_reflns_limit_k_min 0
_reflns_limit_l_max 8
_reflns_limit_l_min 0
_reflns_number_gt 1467
_reflns_number_total 1707
_reflns_threshold_expression I>2.0\s(I)
_oxford_diffrn_Wilson_B_factor 2.02
_oxford_diffrn_Wilson_scale 129.63
_oxford_refine_ls_r_factor_ref 0.0556
_oxford_refine_ls_scale 0.2779(2)
_oxford_reflns_number_all 1650
_oxford_reflns_threshold_expression_ref I>-10.0\s(I)
_oxford_structure_analysis_title 'cubf00 in C2/m'
_cod_data_source_file b918287j.txt
_cod_data_source_block cubf00
_cod_depositor_comments
;
The following automatic conversions were performed:

'_symmetry_cell_setting' value 'Monoclinic' changed to 'monoclinic'
according to /home/saulius/struct/CIF-dictionaries/cif_core.dic
dictionary named 'cif_core.dic' version 2.4.2 from 2011-04-26.

Automatic conversion script
Id: cif_fix_values 1891 2012-01-12 08:04:46Z andrius 
;
_cod_original_cell_volume 1133.6(9)
_cod_original_sg_symbol_H-M 'C 1 2/m 1 '
_cod_database_code 7024543

loop_
_symmetry_equiv_pos_as_xyz
x,y,z
-x,-y,-z
x+1/2,y+1/2,z
-x+1/2,-y+1/2,-z
-x,y,-z
x,-y,z
-x+1/2,y+1/2,-z
x+1/2,-y+1/2,z

loop_
_atom_site_label
_atom_site_type_symbol
_atom_site_fract_x
_atom_site_fract_y
_atom_site_fract_z
_atom_site_U_iso_or_equiv
_atom_site_occupancy
_atom_site_adp_type
_atom_site_refinement_flags_posn
_atom_site_refinement_flags_adp
Cu1 Cu 0.0000 0.09520(4) 0.5000 0.0264 1.0000 Uani S T
N1 N 0.0545(2) 0.19478(15) 0.7281(4) 0.0244 1.0000 Uani . .
C1 C 0.0333(2) 0.27622(19) 0.6301(4) 0.0235 1.0000 Uani . .
C2 C 0.1300(2) 0.3448(2) 1.0060(5) 0.0333 1.0000 Uani . .
C3 C 0.0708(2) 0.3526(2) 0.7639(5) 0.0301 1.0000 Uani . .
C4 C 0.1107(2) 0.1875(2) 0.9633(5) 0.0316 1.0000 Uani . .
C5 C 0.1495(2) 0.2618(2) 1.1051(5) 0.0348 1.0000 Uani . .
O10 O -0.0484(3) 0.000000(7) 0.2776(5) 0.0301 1.0000 Uani S T
B6 B 0.2502(4) 0.0000 0.4305(8) 0.0301 1.0000 Uani S T
F1 F 0.20011(13) 0.07592(11) 0.4673(3) 0.0391 1.0000 Uani . .
F3 F 0.2416(2) 0.0000 0.1978(4) 0.0364 1.0000 Uani S T
F4 F 0.3634(2) 0.0000 0.5854(4) 0.0411 1.0000 Uani S T
H21 H 0.1570 0.3947 1.0977 0.0532 1.0000 Uiso R .
H31 H 0.0560 0.4086 0.6920 0.0450 1.0000 Uiso R .
H41 H 0.1238 0.1307 1.0299 0.0443 1.0000 Uiso R .
H51 H 0.1880 0.2552 1.2668 0.0472 1.0000 Uiso R .
H10 H -0.1231 0.0000 0.2079 0.0500 1.0000 Uiso RS .

loop_
_atom_site_aniso_label
_atom_site_aniso_U_11
_atom_site_aniso_U_22
_atom_site_aniso_U_33
_atom_site_aniso_U_23
_atom_site_aniso_U_13
_atom_site_aniso_U_12
Cu1 0.0289(3) 0.0234(3) 0.0239(2) 0.0000 0.0085(2) 0.0000
N1 0.0273(13) 0.0242(13) 0.0220(12) 0.0028(9) 0.0108(10) 0.0022(10)
C1 0.0252(13) 0.0276(14) 0.0187(12) 0.0006(10) 0.0102(10) 0.0007(11)
C2 0.0343(17) 0.0375(17) 0.0259(15) -0.0112(13) 0.0107(13) -0.0058(14)
C3 0.0312(16) 0.0303(16) 0.0277(15) -0.0023(12) 0.0115(13) -0.0001(13)
C4 0.0309(16) 0.0405(18) 0.0227(14) 0.0065(12) 0.0108(12) 0.0071(14)
C5 0.0294(15) 0.051(2) 0.0206(13) -0.0038(13) 0.0075(12) -0.0011(14)
O10 0.0318(17) 0.0239(15) 0.0259(16) 0.0000 0.0040(13) 0.0000
B6 0.029(2) 0.032(3) 0.024(2) 0.0000 0.007(2) 0.0000
F1 0.0436(10) 0.0345(11) 0.0352(9) -0.0036(8) 0.0129(8) 0.0036(8)
F3 0.0427(15) 0.0389(14) 0.0236(12) 0.0000 0.0103(11) 0.0000
F4 0.0308(14) 0.0508(16) 0.0295(13) 0.0000 0.0009(11) 0.0000

loop_
_atom_type_symbol
_atom_type_scat_dispersion_real
_atom_type_scat_dispersion_imag
_atom_type_scat_Cromer_Mann_a1
_atom_type_scat_Cromer_Mann_b1
_atom_type_scat_Cromer_Mann_a2
_atom_type_scat_Cromer_Mann_b2
_atom_type_scat_Cromer_Mann_a3
_atom_type_scat_Cromer_Mann_b3
_atom_type_scat_Cromer_Mann_a4
_atom_type_scat_Cromer_Mann_b4
_atom_type_scat_Cromer_Mann_c
_atom_type_scat_source
C 0.0033 0.0016 2.3100 20.8439 1.0200 10.2075 1.5886 0.5687 0.8650 51.6512 0.2156 'International Tables Vol C 4.2.6.8 and 6.1.1.4'
H 0.0000 0.0000 0.4930 10.5109 0.3229 26.1257 0.1402 3.1424 0.0408 57.7998 0.0030 'International Tables Vol C 4.2.6.8 and 6.1.1.4'
B 0.0013 0.0007 2.0545 23.2185 1.3326 1.0210 1.0979 60.3498 0.7068 0.1403 -0.1932 'International Tables Vol C 4.2.6.8 and 6.1.1.4'
N 0.0061 0.0033 12.2126 0.0057 3.1322 9.8933 2.0125 28.9975 1.1663 0.5826 -11.5290 'International Tables Vol C 4.2.6.8 and 6.1.1.4'
O 0.0106 0.0060 3.0485 13.2771 2.2868 5.7011 1.5463 0.3239 0.8670 32.9089 0.2508 'International Tables Vol C 4.2.6.8 and 6.1.1.4'
F 0.0171 0.0103 3.5392 10.2825 2.6412 4.2944 1.5170 0.2615 1.0243 26.1476 0.2776 'International Tables Vol C 4.2.6.8 and 6.1.1.4'
Cu 0.3201 1.2651 13.3380 3.5828 7.1676 0.2470 5.6158 11.3966 1.6735 64.8126 1.1910 'International Tables Vol C 4.2.6.8 and 6.1.1.4'

loop_
_geom_angle_atom_site_label_1
_geom_angle_site_symmetry_1
_geom_angle_atom_site_label_2
_geom_angle_atom_site_label_3
_geom_angle_site_symmetry_3
_geom_angle
_geom_angle_publ_flag
N1 5_556 Cu1 F1 5_556 93.51(8) yes
N1 5_556 Cu1 O10 2_556 178.04(14) yes
F1 5_556 Cu1 O10 2_556 84.62(11) yes
N1 5_556 Cu1 N1 . 81.68(14) yes
F1 5_556 Cu1 N1 . 95.57(9) yes
O10 2_556 Cu1 N1 . 97.89(9) yes
N1 5_556 Cu1 O10 . 97.89(9) yes
F1 5_556 Cu1 O10 . 86.36(11) yes
O10 2_556 Cu1 O10 . 82.60(14) yes
N1 . Cu1 O10 . 178.04(14) yes
N1 5_556 Cu1 F1 . 95.57(9) yes
F1 5_556 Cu1 F1 . 167.98(7) yes
O10 2_556 Cu1 F1 . 86.36(11) yes
N1 . Cu1 F1 . 93.51(8) yes
O10 . Cu1 F1 . 84.62(11) yes
Cu1 . N1 C1 . 114.84(19) yes
Cu1 . N1 C4 . 126.2(2) yes
C1 . N1 C4 . 119.0(3) yes
C1 5_556 C1 N1 . 114.23(15) yes
C1 5_556 C1 C3 . 123.76(17) yes
N1 . C1 C3 . 122.0(2) yes
C3 . C2 C5 . 118.9(3) yes
C3 . C2 H21 . 120.1 no
C5 . C2 H21 . 120.9 no
C1 . C3 C2 . 118.8(3) yes
C1 . C3 H31 . 120.6 no
C2 . C3 H31 . 120.6 no
N1 . C4 C5 . 121.3(3) yes
N1 . C4 H41 . 118.3 no
C5 . C4 H41 . 120.4 no
C4 . C5 C2 . 120.0(3) yes
C4 . C5 H51 . 119.8 no
C2 . C5 H51 . 120.2 no
Cu1 2_556 O10 Cu1 . 97.40(14) yes
Cu1 2_556 O10 H10 . 108.3 no
Cu1 . O10 H10 . 108.3 no
F1 6_555 B6 F1 . 110.5(4) yes
F1 6_555 B6 F3 . 109.6(2) yes
F1 . B6 F3 . 109.6(2) yes
F1 6_555 B6 F4 . 109.6(2) yes
F1 . B6 F4 . 109.6(2) yes
F3 . B6 F4 . 107.8(4) yes
B6 . F1 Cu1 . 129.9(2) yes

loop_
_geom_bond_atom_site_label_1
_geom_bond_atom_site_label_2
_geom_bond_site_symmetry_2
_geom_bond_distance
_geom_bond_publ_flag
Cu1 N1 5_556 1.982(3) yes
Cu1 F1 5_556 2.772(2) yes
Cu1 O10 2_556 1.908(2) yes
Cu1 N1 . 1.982(3) yes
Cu1 O10 . 1.908(2) yes
Cu1 F1 . 2.772(2) yes
N1 C1 . 1.346(3) yes
N1 C4 . 1.341(4) yes
C1 C1 5_556 1.485(5) yes
C1 C3 . 1.385(4) yes
C2 C3 . 1.383(4) yes
C2 C5 . 1.369(4) yes
C2 H21 . 0.920 no
C3 H31 . 0.935 no
C4 C5 . 1.384(4) yes
C4 H41 . 0.934 no
C5 H51 . 0.924 no
O10 H10 . 0.902 no
B6 F1 6_555 1.391(3) yes
B6 F1 . 1.391(3) yes
B6 F3 . 1.408(5) yes
B6 F4 . 1.404(5) yes
